data_4078874
loop_
_publ_author_name
'Normand, Mickael'
'Kirillov, Evgeny'
'Roisnel, Thierry'
'Carpentier, Jean-Fran\,cois'

_publ_section_title
;
 Meerwein--Ponndorf--Verley-Type Reduction Processes in Aluminum and
 Indium Isopropoxide Complexes of Imino-Phenolate Ligands
;
_journal_issue 15
_journal_name_full Organometallics
_journal_page_first 5511
_journal_paper_doi 10.1021/om300481q
_journal_volume 31
_journal_year 2012
_chemical_compound_source 'synthesis as described'
_chemical_formula_moiety 'C46 H52 In N2 O Si3'
_chemical_formula_sum 'C46 H52 In N2 O Si3'
_chemical_formula_weight 847.99
_chemical_name_systematic
;
 ?
;
_space_group_IT_number 14
_symmetry_cell_setting monoclinic
_symmetry_Int_Tables_number 14
_symmetry_space_group_name_Hall '-P 2yn'
_symmetry_space_group_name_H-M 'P 1 21/n 1'
_atom_sites_solution_hydrogens geom
_atom_sites_solution_primary direct
_atom_sites_solution_secondary difmap
_audit_conform_dict_location ftp://ftp.iucr.org/pub/cif_core.dic
_audit_conform_dict_name cif_core.dic
_audit_conform_dict_version 2.3
_audit_creation_date 2011-08-26T14:48:53-00:00
_audit_creation_method 'WinGX routine CIF_UPDATE'
_cell_angle_alpha 90
_cell_angle_beta 99.8370(10)
_cell_angle_gamma 90
_cell_formula_units_Z 4
_cell_length_a 14.5921(4)
_cell_length_b 15.1638(4)
_cell_length_c 19.8274(6)
_cell_measurement_reflns_used 9606
_cell_measurement_temperature 150(2)
_cell_measurement_theta_max 27.48
_cell_measurement_theta_min 2.32
_cell_measurement_wavelength 0.71073
_cell_volume 4322.7(2)
_computing_cell_refinement 'Bruker APEX2 (Bruker, 2006)'
_computing_data_collection 'Bruker APEX2 (Bruker, 2006)'
_computing_data_reduction 'Bruker APEX2 (Bruker, 2006)'
_computing_molecular_graphics 'Ortep-3 for Windows (Farrugia, 1997)'
_computing_publication_material
;
           WinGX publication routines (Farrugia, 1999),
           CRYSCAL (T. Roisnel, local program)
;
_computing_structure_refinement 'SHELXL-97 (Sheldrick, 1997)'
_computing_structure_solution 'SIR97 (Altomare et al., 1999))'
_diffrn_ambient_temperature 150(2)
_diffrn_detector 'CCD plate'
_diffrn_measured_fraction_theta_full 0.999
_diffrn_measured_fraction_theta_max 0.999
_diffrn_measurement_device_type 'APEXII, Bruker-AXS'
_diffrn_measurement_method 'CCD rotation images, thin slices'
_diffrn_radiation_monochromator graphite
_diffrn_radiation_probe x-ray
_diffrn_radiation_type MoK\a
_diffrn_radiation_wavelength 0.71073
_diffrn_reflns_av_R_equivalents 0.0297
_diffrn_reflns_av_unetI/netI 0.0263
_diffrn_reflns_limit_h_max 18
_diffrn_reflns_limit_h_min -16
_diffrn_reflns_limit_k_max 19
_diffrn_reflns_limit_k_min -19
_diffrn_reflns_limit_l_max 23
_diffrn_reflns_limit_l_min -25
_diffrn_reflns_number 38542
_diffrn_reflns_theta_full 27.49
_diffrn_reflns_theta_max 27.49
_diffrn_reflns_theta_min 1.61
_exptl_absorpt_coefficient_mu 0.666
_exptl_absorpt_correction_T_max 0.936
_exptl_absorpt_correction_T_min 0.868
_exptl_absorpt_correction_type multi-scan
_exptl_absorpt_process_details
;
  [Sheldrick, G.M. (2002). SADABS Bruker AXS Inc., Madison, Wisconsin, USA]
;
_exptl_crystal_colour orange
_exptl_crystal_density_diffrn 1.303
_exptl_crystal_density_method 'not measured'
_exptl_crystal_description prism
_exptl_crystal_F_000 1764
_exptl_crystal_size_max 0.4
_exptl_crystal_size_mid 0.26
_exptl_crystal_size_min 0.1
_refine_diff_density_max 0.615
_refine_diff_density_min -0.681
_refine_diff_density_rms 0.216
_refine_ls_extinction_method none
_refine_ls_goodness_of_fit_ref 1.186
_refine_ls_hydrogen_treatment constr
_refine_ls_matrix_type full
_refine_ls_number_parameters 485
_refine_ls_number_reflns 9910
_refine_ls_number_restraints 0
_refine_ls_restrained_S_all 1.186
_refine_ls_R_factor_all 0.0327
_refine_ls_R_factor_gt 0.0251
_refine_ls_shift/su_max 0.002
_refine_ls_shift/su_mean 0
_refine_ls_structure_factor_coef Fsqd
_refine_ls_weighting_details 'calc w=1/[\s^2^(Fo^2^)+(0.0525P)^2^+0.9638P] where P=(Fo^2^+2Fc^2^)/3'
_refine_ls_weighting_scheme calc
_refine_ls_wR_factor_gt 0.0779
_refine_ls_wR_factor_ref 0.0953
_reflns_number_gt 8676
_reflns_number_total 9910
_reflns_threshold_expression >2sigma(I)
_cod_data_source_file om300481q_si_001.cif
_cod_data_source_block complex4a
_cod_original_sg_symbol_H-M 'P 21/n'
_cod_database_code 4078874

loop_
_symmetry_equiv_pos_as_xyz
'x, y, z'
'-x+1/2, y+1/2, -z+1/2'
'-x, -y, -z'
'x-1/2, -y-1/2, z-1/2'

loop_
_atom_site_label
_atom_site_type_symbol
_atom_site_fract_x
_atom_site_fract_y
_atom_site_fract_z
_atom_site_U_iso_or_equiv
_atom_site_adp_type
_atom_site_occupancy
_atom_site_symmetry_multiplicity
_atom_site_calc_flag
_atom_site_refinement_flags
In1 In 0.004904(9) 0.094363(8) 0.245307(6) 0.01641(6) Uani 1 1 d .
Si1 Si 0.31370(4) 0.10064(3) 0.15990(3) 0.01572(11) Uani 1 1 d .
Si2 Si -0.08089(4) 0.29886(4) 0.18153(3) 0.02295(13) Uani 1 1 d .
Si3 Si -0.04597(4) -0.09524(3) 0.16088(3) 0.02106(13) Uani 1 1 d .
N1 N -0.11704(12) 0.10636(11) 0.31733(9) 0.0230(4) Uani 1 1 d .
C2 C -0.20406(16) 0.07826(16) 0.30190(12) 0.0320(5) Uani 1 1 d .
H2 H -0.2201 0.0394 0.2641 0.038 Uiso 1 1 calc R
C3 C -0.27382(18) 0.10344(17) 0.33901(14) 0.0383(6) Uani 1 1 d .
H3 H -0.335 0.0803 0.3274 0.046 Uiso 1 1 calc R
C4 C -0.25253(16) 0.16119(18) 0.39167(12) 0.0365(6) Uani 1 1 d .
H4 H -0.2991 0.1791 0.4169 0.044 Uiso 1 1 calc R
C5 C -0.16139(15) 0.19464(15) 0.40900(10) 0.0273(5) Uani 1 1 d .
C6 C -0.13365(17) 0.25683(17) 0.46195(11) 0.0344(5) Uani 1 1 d .
H6 H -0.1773 0.2771 0.4889 0.041 Uiso 1 1 calc R
C7 C -0.04454(17) 0.28769(16) 0.47427(11) 0.0352(5) Uani 1 1 d .
H7 H -0.0273 0.331 0.5087 0.042 Uiso 1 1 calc R
C8 C 0.02255(16) 0.25606(15) 0.43641(10) 0.0281(5) Uani 1 1 d .
H8 H 0.0841 0.2787 0.4453 0.034 Uiso 1 1 calc R
C9 C -0.00087(14) 0.19259(13) 0.38678(9) 0.0208(4) Uani 1 1 d .
C10 C -0.09474(14) 0.16355(13) 0.37055(10) 0.0221(4) Uani 1 1 d .
N11 N 0.06263(11) 0.15575(10) 0.34799(8) 0.0182(3) Uani 1 1 d .
C12 C 0.14765(13) 0.14251(12) 0.37891(9) 0.0186(4) Uani 1 1 d .
H12 H 0.1594 0.1524 0.4269 0.022 Uiso 1 1 calc R
C13 C 0.22541(13) 0.11490(12) 0.34902(9) 0.0165(4) Uani 1 1 d .
C14 C 0.31022(14) 0.10027(11) 0.39473(10) 0.0172(4) Uani 1 1 d .
H14 H 0.3098 0.1018 0.4426 0.021 Uiso 1 1 calc R
C15 C 0.39243(14) 0.08411(12) 0.37270(10) 0.0180(4) Uani 1 1 d .
C16 C 0.48207(14) 0.06709(14) 0.42123(10) 0.0231(4) Uani 1 1 d .
H16A H 0.4728 0.078 0.4683 0.035 Uiso 1 1 calc R
H16B H 0.5306 0.1065 0.4101 0.035 Uiso 1 1 calc R
H16C H 0.5011 0.0057 0.4168 0.035 Uiso 1 1 calc R
C17 C 0.39150(13) 0.08564(11) 0.30144(10) 0.0169(4) Uani 1 1 d .
H17 H 0.4486 0.0773 0.2854 0.02 Uiso 1 1 calc R
C18 C 0.31173(14) 0.09864(11) 0.25387(10) 0.0163(4) Uani 1 1 d .
C19 C 0.22408(13) 0.11049(12) 0.27668(9) 0.0160(4) Uani 1 1 d .
O20 O 0.14907(9) 0.11867(9) 0.23163(7) 0.0199(3) Uani 1 1 d .
C21 C 0.25017(13) 0.20079(13) 0.12084(9) 0.0187(4) Uani 1 1 d .
C22 C 0.28072(15) 0.28510(14) 0.14275(12) 0.0312(5) Uani 1 1 d .
H22 H 0.3338 0.2908 0.1776 0.037 Uiso 1 1 calc R
C23 C 0.23561(17) 0.36066(15) 0.11497(13) 0.0367(5) Uani 1 1 d .
H23 H 0.2584 0.4171 0.1304 0.044 Uiso 1 1 calc R
C24 C 0.15756(16) 0.35379(15) 0.06488(11) 0.0319(5) Uani 1 1 d .
H24 H 0.1273 0.4054 0.0451 0.038 Uiso 1 1 calc R
C25 C 0.12405(15) 0.27175(15) 0.04389(11) 0.0288(5) Uani 1 1 d .
H25 H 0.0694 0.2668 0.0104 0.035 Uiso 1 1 calc R
C26 C 0.16947(14) 0.19614(14) 0.07133(10) 0.0235(4) Uani 1 1 d .
H26 H 0.1453 0.14 0.0562 0.028 Uiso 1 1 calc R
C31 C 0.26571(13) -0.00481(13) 0.11935(10) 0.0199(4) Uani 1 1 d .
C32 C 0.24867(15) -0.01734(14) 0.04820(10) 0.0260(4) Uani 1 1 d .
H32 H 0.2581 0.0303 0.019 0.031 Uiso 1 1 calc R
C33 C 0.21830(17) -0.09804(15) 0.01958(12) 0.0324(5) Uani 1 1 d .
H33 H 0.2061 -0.1048 -0.0288 0.039 Uiso 1 1 calc R
C34 C 0.20587(16) -0.16813(15) 0.06116(13) 0.0349(5) Uani 1 1 d .
H34 H 0.1853 -0.2233 0.0415 0.042 Uiso 1 1 calc R
C35 C 0.22331(16) -0.15823(14) 0.13133(12) 0.0308(5) Uani 1 1 d .
H35 H 0.2153 -0.2068 0.16 0.037 Uiso 1 1 calc R
C36 C 0.25255(14) -0.07724(13) 0.16012(11) 0.0233(4) Uani 1 1 d .
H36 H 0.2638 -0.0711 0.2085 0.028 Uiso 1 1 calc R
C41 C 0.43965(14) 0.10574(14) 0.14785(10) 0.0218(4) Uani 1 1 d .
C42 C 0.49479(16) 0.18005(17) 0.16398(13) 0.0369(5) Uani 1 1 d .
H42 H 0.4682 0.2307 0.1812 0.044 Uiso 1 1 calc R
C43 C 0.58709(17) 0.1830(2) 0.15589(14) 0.0458(7) Uani 1 1 d .
H43 H 0.6225 0.2351 0.1672 0.055 Uiso 1 1 calc R
C44 C 0.62759(18) 0.1106(2) 0.13150(15) 0.0474(7) Uani 1 1 d .
H44 H 0.6909 0.1123 0.1258 0.057 Uiso 1 1 calc R
C45 C 0.57586(19) 0.0360(2) 0.11547(17) 0.0555(8) Uani 1 1 d .
H45 H 0.6036 -0.0144 0.0988 0.067 Uiso 1 1 calc R
C46 C 0.48275(17) 0.03314(17) 0.12342(15) 0.0412(6) Uani 1 1 d .
H46 H 0.448 -0.0193 0.112 0.049 Uiso 1 1 calc R
C51 C -0.06768(14) 0.17974(13) 0.16647(10) 0.0233(4) Uani 1 1 d .
H51A H -0.0362 0.174 0.1262 0.028 Uiso 1 1 calc R
H51B H -0.131 0.1553 0.1529 0.028 Uiso 1 1 calc R
C52 C 0.03309(19) 0.34864(17) 0.21836(13) 0.0442(6) Uani 1 1 d .
H52A H 0.0522 0.3278 0.2655 0.066 Uiso 1 1 calc R
H52B H 0.0273 0.413 0.2183 0.066 Uiso 1 1 calc R
H52C H 0.0798 0.3313 0.1908 0.066 Uiso 1 1 calc R
C53 C -0.1656(2) 0.32203(18) 0.24022(14) 0.0453(7) Uani 1 1 d .
H53A H -0.2207 0.2847 0.2276 0.068 Uiso 1 1 calc R
H53B H -0.1841 0.3842 0.2363 0.068 Uiso 1 1 calc R
H53C H -0.1365 0.3093 0.2875 0.068 Uiso 1 1 calc R
C54 C -0.12963(18) 0.35327(16) 0.09767(12) 0.0376(5) Uani 1 1 d .
H54A H -0.0857 0.3464 0.0658 0.056 Uiso 1 1 calc R
H54B H -0.1396 0.4161 0.1053 0.056 Uiso 1 1 calc R
H54C H -0.189 0.3255 0.0783 0.056 Uiso 1 1 calc R
C61 C 0.00845(14) -0.04869(14) 0.24493(10) 0.0244(4) Uani 1 1 d .
H61A H 0.0739 -0.0687 0.2559 0.029 Uiso 1 1 calc R
H61B H -0.0247 -0.0713 0.281 0.029 Uiso 1 1 calc R
C62 C -0.00154(15) -0.03981(15) 0.08884(10) 0.0273(4) Uani 1 1 d .
H62A H -0.0263 0.0203 0.0834 0.041 Uiso 1 1 calc R
H62B H -0.0216 -0.073 0.0465 0.041 Uiso 1 1 calc R
H62C H 0.0666 -0.0377 0.0988 0.041 Uiso 1 1 calc R
C63 C -0.17525(16) -0.07892(16) 0.14606(13) 0.0340(5) Uani 1 1 d .
H63A H -0.2012 -0.1065 0.1833 0.051 Uiso 1 1 calc R
H63B H -0.2028 -0.106 0.1024 0.051 Uiso 1 1 calc R
H63C H -0.1893 -0.0157 0.1447 0.051 Uiso 1 1 calc R
C64 C -0.02454(18) -0.21659(14) 0.15692(12) 0.0358(5) Uani 1 1 d .
H64A H 0.0422 -0.2283 0.1698 0.054 Uiso 1 1 calc R
H64B H -0.0463 -0.2378 0.1102 0.054 Uiso 1 1 calc R
H64C H -0.0583 -0.2472 0.1887 0.054 Uiso 1 1 calc R
C71 C 0.0284(6) -0.0561(3) 0.4544(3) 0.102(2) Uani 1 1 d .
H71 H 0.0479 -0.0956 0.4225 0.122 Uiso 1 1 calc R
C72 C 0.0919(4) -0.0091(4) 0.4969(3) 0.1051(19) Uani 1 1 d .
H72 H 0.1562 -0.015 0.495 0.126 Uiso 1 1 calc R
C73 C 0.0626(5) 0.0476(3) 0.5430(3) 0.1058(16) Uani 1 1 d .
H73 H 0.107 0.081 0.5732 0.127 Uiso 1 1 calc R

loop_
_atom_site_aniso_label
_atom_site_aniso_U_11
_atom_site_aniso_U_22
_atom_site_aniso_U_33
_atom_site_aniso_U_23
_atom_site_aniso_U_13
_atom_site_aniso_U_12
In1 0.01671(9) 0.01705(9) 0.01579(8) -0.00140(4) 0.00369(6) 0.00027(5)
Si1 0.0154(3) 0.0187(3) 0.0135(2) 0.00098(18) 0.0036(2) 0.00104(19)
Si2 0.0267(3) 0.0203(3) 0.0226(3) 0.0021(2) 0.0065(2) 0.0014(2)
Si3 0.0241(3) 0.0191(3) 0.0203(3) -0.00119(19) 0.0049(2) -0.0010(2)
N1 0.0224(9) 0.0256(9) 0.0224(9) 0.0012(7) 0.0078(7) -0.0001(7)
C2 0.0257(11) 0.0372(12) 0.0350(12) -0.0015(10) 0.0109(10) -0.0044(10)
C3 0.0248(12) 0.0519(16) 0.0409(14) 0.0011(11) 0.0134(11) -0.0034(10)
C4 0.0270(12) 0.0537(16) 0.0329(12) 0.0076(11) 0.0166(10) 0.0084(11)
C5 0.0262(11) 0.0360(12) 0.0221(10) 0.0062(9) 0.0108(8) 0.0101(9)
C6 0.0367(13) 0.0461(14) 0.0236(11) -0.0022(10) 0.0143(10) 0.0180(11)
C7 0.0428(14) 0.0403(13) 0.0232(11) -0.0101(9) 0.0077(10) 0.0133(11)
C8 0.0274(11) 0.0338(12) 0.0231(10) -0.0057(9) 0.0043(8) 0.0072(9)
C9 0.0236(10) 0.0244(10) 0.0159(9) 0.0019(7) 0.0075(7) 0.0055(8)
C10 0.0246(10) 0.0255(10) 0.0177(9) 0.0040(8) 0.0082(8) 0.0055(8)
N11 0.0208(8) 0.0193(8) 0.0157(7) -0.0012(6) 0.0070(6) 0.0011(6)
C12 0.0252(10) 0.0167(9) 0.0146(8) -0.0012(7) 0.0053(7) -0.0006(7)
C13 0.0186(9) 0.0154(8) 0.0162(9) -0.0008(7) 0.0049(7) -0.0002(7)
C14 0.0238(10) 0.0143(9) 0.0138(9) -0.0004(6) 0.0037(7) -0.0016(7)
C15 0.0213(10) 0.0131(9) 0.0182(9) 0.0012(7) -0.0002(8) -0.0012(7)
C16 0.0211(10) 0.0275(11) 0.0197(10) 0.0046(8) 0.0005(8) 0.0008(8)
C17 0.0170(9) 0.0148(9) 0.0192(9) 0.0009(7) 0.0040(7) 0.0001(7)
C18 0.0187(9) 0.0156(9) 0.0151(9) -0.0003(6) 0.0044(7) -0.0004(7)
C19 0.0185(9) 0.0127(8) 0.0171(9) 0.0003(7) 0.0038(7) -0.0001(7)
O20 0.0161(7) 0.0284(7) 0.0152(6) 0.0003(5) 0.0024(5) 0.0008(6)
C21 0.0171(9) 0.0227(10) 0.0173(9) 0.0024(7) 0.0056(7) 0.0014(7)
C22 0.0247(11) 0.0251(11) 0.0398(12) 0.0014(9) -0.0055(9) -0.0002(9)
C23 0.0372(13) 0.0202(11) 0.0504(15) 0.0025(10) 0.0010(11) -0.0002(9)
C24 0.0349(12) 0.0287(12) 0.0327(12) 0.0088(9) 0.0076(10) 0.0128(10)
C25 0.0261(11) 0.0379(13) 0.0208(10) 0.0013(9) -0.0009(8) 0.0096(9)
C26 0.0235(10) 0.0266(11) 0.0201(9) -0.0014(8) 0.0026(8) 0.0021(8)
C31 0.0185(9) 0.0219(10) 0.0196(9) -0.0015(7) 0.0045(7) 0.0031(7)
C32 0.0313(11) 0.0269(11) 0.0209(10) -0.0018(8) 0.0073(8) 0.0019(9)
C33 0.0358(13) 0.0358(13) 0.0251(11) -0.0116(9) 0.0031(10) 0.0043(9)
C34 0.0357(13) 0.0244(11) 0.0435(13) -0.0124(10) 0.0035(10) 0.0022(9)
C35 0.0336(12) 0.0204(11) 0.0388(12) 0.0017(9) 0.0070(10) 0.0027(9)
C36 0.0242(10) 0.0221(10) 0.0235(10) 0.0012(8) 0.0040(8) 0.0039(8)
C41 0.0181(10) 0.0319(11) 0.0160(9) 0.0047(8) 0.0042(7) 0.0030(8)
C42 0.0239(11) 0.0442(14) 0.0441(14) -0.0110(11) 0.0104(10) -0.0056(10)
C43 0.0242(12) 0.0596(18) 0.0540(16) -0.0055(13) 0.0083(11) -0.0118(12)
C44 0.0193(12) 0.075(2) 0.0504(17) 0.0095(14) 0.0140(11) 0.0047(12)
C45 0.0304(14) 0.0555(18) 0.086(2) -0.0034(16) 0.0254(15) 0.0133(13)
C46 0.0271(12) 0.0360(13) 0.0642(17) -0.0002(12) 0.0183(12) 0.0054(10)
C51 0.0244(10) 0.0243(10) 0.0199(9) 0.0001(8) 0.0002(8) 0.0019(8)
C52 0.0516(16) 0.0365(14) 0.0421(14) -0.0005(11) 0.0015(12) -0.0166(12)
C53 0.0528(16) 0.0439(15) 0.0447(15) 0.0072(12) 0.0233(13) 0.0197(13)
C54 0.0475(15) 0.0316(12) 0.0332(12) 0.0097(10) 0.0050(11) 0.0045(11)
C61 0.0300(11) 0.0197(11) 0.0232(10) 0.0008(7) 0.0038(9) 0.0008(8)
C62 0.0302(11) 0.0301(11) 0.0227(10) 0.0008(8) 0.0073(9) 0.0010(9)
C63 0.0274(12) 0.0395(13) 0.0358(13) 0.0014(10) 0.0075(10) -0.0051(10)
C64 0.0476(14) 0.0226(11) 0.0371(13) -0.0055(9) 0.0072(11) -0.0017(10)
C71 0.178(6) 0.072(3) 0.071(3) 0.038(2) 0.066(4) 0.052(4)
C72 0.123(4) 0.099(4) 0.110(4) 0.077(3) 0.066(4) 0.049(3)
C73 0.163(6) 0.074(3) 0.080(3) 0.040(3) 0.017(3) 0.010(3)

loop_
_atom_type_symbol
_atom_type_description
_atom_type_scat_dispersion_real
_atom_type_scat_dispersion_imag
_atom_type_scat_source
C C 0.0033 0.0016 'International Tables Vol C Tables 4.2.6.8 and 6.1.1.4'
H H 0 0 'International Tables Vol C Tables 4.2.6.8 and 6.1.1.4'
N N 0.0061 0.0033 'International Tables Vol C Tables 4.2.6.8 and 6.1.1.4'
O O 0.0106 0.006 'International Tables Vol C Tables 4.2.6.8 and 6.1.1.4'
Si Si 0.0817 0.0704 'International Tables Vol C Tables 4.2.6.8 and 6.1.1.4'
In In -0.7276 1.31 'International Tables Vol C Tables 4.2.6.8 and 6.1.1.4'

loop_
_geom_angle_atom_site_label_1
_geom_angle_atom_site_label_2
_geom_angle_atom_site_label_3
_geom_angle
_geom_angle_site_symmetry_1
C51 In1 C61 127.23(7) .
C51 In1 O20 99.87(7) .
C61 In1 O20 98.24(7) .
C51 In1 N11 117.68(7) .
C61 In1 N11 114.10(6) .
O20 In1 N11 79.93(5) .
C51 In1 N1 93.53(7) .
C61 In1 N1 95.48(7) .
O20 In1 N1 149.08(6) .
N11 In1 N1 69.17(6) .
C18 Si1 C31 110.26(8) .
C18 Si1 C21 109.52(8) .
C31 Si1 C21 113.08(9) .
C18 Si1 C41 107.87(9) .
C31 Si1 C41 106.29(9) .
C21 Si1 C41 109.65(9) .
C51 Si2 C52 110.47(11) .
C51 Si2 C53 112.51(11) .
C52 Si2 C53 108.76(13) .
C51 Si2 C54 108.65(10) .
C52 Si2 C54 110.28(12) .
C53 Si2 C54 106.08(12) .
C61 Si3 C62 111.35(10) .
C61 Si3 C64 111.25(10) .
C62 Si3 C64 109.18(11) .
C61 Si3 C63 110.77(10) .
C62 Si3 C63 107.00(10) .
C64 Si3 C63 107.11(11) .
C2 N1 C10 118.45(19) .
C2 N1 In1 126.83(15) .
C10 N1 In1 113.23(13) .
N1 C2 C3 122.9(2) .
N1 C2 H2 118.6 .
C3 C2 H2 118.6 .
C4 C3 C2 119.1(2) .
C4 C3 H3 120.5 .
C2 C3 H3 120.5 .
C3 C4 C5 120.1(2) .
C3 C4 H4 119.9 .
C5 C4 H4 119.9 .
C4 C5 C10 117.1(2) .
C4 C5 C6 123.9(2) .
C10 C5 C6 119.0(2) .
C7 C6 C5 120.24(19) .
C7 C6 H6 119.9 .
C5 C6 H6 119.9 .
C6 C7 C8 120.9(2) .
C6 C7 H7 119.6 .
C8 C7 H7 119.6 .
C9 C8 C7 120.4(2) .
C9 C8 H8 119.8 .
C7 C8 H8 119.8 .
C8 C9 N11 123.93(18) .
C8 C9 C10 119.33(18) .
N11 C9 C10 116.70(17) .
N1 C10 C5 122.31(19) .
N1 C10 C9 117.76(17) .
C5 C10 C9 119.93(19) .
C12 N11 C9 117.67(16) .
C12 N11 In1 122.52(12) .
C9 N11 In1 118.21(12) .
N11 C12 C13 127.58(17) .
N11 C12 H12 116.2 .
C13 C12 H12 116.2 .
C14 C13 C12 116.60(16) .
C14 C13 C19 119.52(17) .
C12 C13 C19 123.55(17) .
C15 C14 C13 122.71(18) .
C15 C14 H14 118.6 .
C13 C14 H14 118.6 .
C14 C15 C17 117.27(18) .
C14 C15 C16 122.67(18) .
C17 C15 C16 120.05(18) .
C15 C16 H16A 109.5 .
C15 C16 H16B 109.5 .
H16A C16 H16B 109.5 .
C15 C16 H16C 109.5 .
H16A C16 H16C 109.5 .
H16B C16 H16C 109.5 .
C18 C17 C15 123.30(18) .
C18 C17 H17 118.4 .
C15 C17 H17 118.4 .
C17 C18 C19 119.59(17) .
C17 C18 Si1 121.90(15) .
C19 C18 Si1 118.51(14) .
O20 C19 C13 123.46(17) .
O20 C19 C18 119.16(16) .
C13 C19 C18 117.36(17) .
C19 O20 In1 127.80(12) .
C22 C21 C26 116.69(18) .
C22 C21 Si1 120.19(15) .
C26 C21 Si1 123.08(15) .
C23 C22 C21 121.8(2) .
C23 C22 H22 119.1 .
C21 C22 H22 119.1 .
C24 C23 C22 120.0(2) .
C24 C23 H23 120 .
C22 C23 H23 120 .
C25 C24 C23 119.5(2) .
C25 C24 H24 120.2 .
C23 C24 H24 120.2 .
C24 C25 C26 120.5(2) .
C24 C25 H25 119.8 .
C26 C25 H25 119.8 .
C25 C26 C21 121.4(2) .
C25 C26 H26 119.3 .
C21 C26 H26 119.3 .
C36 C31 C32 117.21(19) .
C36 C31 Si1 120.12(15) .
C32 C31 Si1 122.47(15) .
C33 C32 C31 121.3(2) .
C33 C32 H32 119.4 .
C31 C32 H32 119.4 .
C34 C33 C32 120.1(2) .
C34 C33 H33 120 .
C32 C33 H33 120 .
C33 C34 C35 120.0(2) .
C33 C34 H34 120 .
C35 C34 H34 120 .
C34 C35 C36 120.1(2) .
C34 C35 H35 120 .
C36 C35 H35 120 .
C35 C36 C31 121.3(2) .
C35 C36 H36 119.3 .
C31 C36 H36 119.3 .
C42 C41 C46 116.2(2) .
C42 C41 Si1 122.68(16) .
C46 C41 Si1 121.07(17) .
C43 C42 C41 122.4(2) .
C43 C42 H42 118.8 .
C41 C42 H42 118.8 .
C44 C43 C42 120.1(3) .
C44 C43 H43 120 .
C42 C43 H43 120 .
C45 C44 C43 119.3(2) .
C45 C44 H44 120.3 .
C43 C44 H44 120.3 .
C44 C45 C46 120.6(3) .
C44 C45 H45 119.7 .
C46 C45 H45 119.7 .
C45 C46 C41 121.3(2) .
C45 C46 H46 119.3 .
C41 C46 H46 119.3 .
Si2 C51 In1 121.37(10) .
Si2 C51 H51A 107 .
In1 C51 H51A 107 .
Si2 C51 H51B 107 .
In1 C51 H51B 107 .
H51A C51 H51B 106.7 .
Si2 C52 H52A 109.5 .
Si2 C52 H52B 109.5 .
H52A C52 H52B 109.5 .
Si2 C52 H52C 109.5 .
H52A C52 H52C 109.5 .
H52B C52 H52C 109.5 .
Si2 C53 H53A 109.5 .
Si2 C53 H53B 109.5 .
H53A C53 H53B 109.5 .
Si2 C53 H53C 109.5 .
H53A C53 H53C 109.5 .
H53B C53 H53C 109.5 .
Si2 C54 H54A 109.5 .
Si2 C54 H54B 109.5 .
H54A C54 H54B 109.5 .
Si2 C54 H54C 109.5 .
H54A C54 H54C 109.5 .
H54B C54 H54C 109.5 .
Si3 C61 In1 112.09(10) .
Si3 C61 H61A 109.2 .
In1 C61 H61A 109.2 .
Si3 C61 H61B 109.2 .
In1 C61 H61B 109.2 .
H61A C61 H61B 107.9 .
Si3 C62 H62A 109.5 .
Si3 C62 H62B 109.5 .
H62A C62 H62B 109.5 .
Si3 C62 H62C 109.5 .
H62A C62 H62C 109.5 .
H62B C62 H62C 109.5 .
Si3 C63 H63A 109.5 .
Si3 C63 H63B 109.5 .
H63A C63 H63B 109.5 .
Si3 C63 H63C 109.5 .
H63A C63 H63C 109.5 .
H63B C63 H63C 109.5 .
Si3 C64 H64A 109.5 .
Si3 C64 H64B 109.5 .
H64A C64 H64B 109.5 .
Si3 C64 H64C 109.5 .
H64A C64 H64C 109.5 .
H64B C64 H64C 109.5 .
C73 C71 C72 120.3(5) 3_556
C73 C71 H71 119.8 3_556
C72 C71 H71 119.8 .
C71 C72 C73 119.3(5) .
C71 C72 H72 120.4 .
C73 C72 H72 120.4 .
C71 C73 C72 120.4(6) 3_556
C71 C73 H73 119.8 3_556
C72 C73 H73 119.8 .

loop_
_geom_bond_atom_site_label_1
_geom_bond_atom_site_label_2
_geom_bond_distance
_geom_bond_site_symmetry_2
In1 C51 2.162(2) .
In1 C61 2.170(2) .
In1 O20 2.1977(13) .
In1 N11 2.2661(16) .
In1 N1 2.4712(17) .
Si1 C18 1.8685(19) .
Si1 C31 1.871(2) .
Si1 C21 1.876(2) .
Si1 C41 1.895(2) .
Si2 C51 1.846(2) .
Si2 C52 1.859(3) .
Si2 C53 1.870(2) .
Si2 C54 1.883(2) .
Si3 C61 1.859(2) .
Si3 C62 1.866(2) .
Si3 C64 1.870(2) .
Si3 C63 1.875(2) .
N1 C2 1.325(3) .
N1 C10 1.362(3) .
C2 C3 1.407(3) .
C2 H2 0.95 .
C3 C4 1.358(4) .
C3 H3 0.95 .
C4 C5 1.410(3) .
C4 H4 0.95 .
C5 C10 1.415(3) .
C5 C6 1.418(3) .
C6 C7 1.364(4) .
C6 H6 0.95 .
C7 C8 1.415(3) .
C7 H7 0.95 .
C8 C9 1.377(3) .
C8 H8 0.95 .
C9 N11 1.416(2) .
C9 C10 1.422(3) .
N11 C12 1.302(2) .
C12 C13 1.430(3) .
C12 H12 0.95 .
C13 C14 1.421(3) .
C13 C19 1.433(3) .
C14 C15 1.367(3) .
C14 H14 0.95 .
C15 C17 1.411(3) .
C15 C16 1.508(3) .
C16 H16A 0.98 .
C16 H16B 0.98 .
C16 H16C 0.98 .
C17 C18 1.381(3) .
C17 H17 0.95 .
C18 C19 1.439(3) .
C19 O20 1.295(2) .
C21 C22 1.399(3) .
C21 C26 1.400(3) .
C22 C23 1.388(3) .
C22 H22 0.95 .
C23 C24 1.381(3) .
C23 H23 0.95 .
C24 C25 1.375(3) .
C24 H24 0.95 .
C25 C26 1.388(3) .
C25 H25 0.95 .
C26 H26 0.95 .
C31 C36 1.396(3) .
C31 C32 1.403(3) .
C32 C33 1.389(3) .
C32 H32 0.95 .
C33 C34 1.376(3) .
C33 H33 0.95 .
C34 C35 1.379(3) .
C34 H34 0.95 .
C35 C36 1.390(3) .
C35 H35 0.95 .
C36 H36 0.95 .
C41 C42 1.390(3) .
C41 C46 1.395(3) .
C42 C43 1.384(3) .
C42 H42 0.95 .
C43 C44 1.373(4) .
C43 H43 0.95 .
C44 C45 1.367(4) .
C44 H44 0.95 .
C45 C46 1.395(3) .
C45 H45 0.95 .
C46 H46 0.95 .
C51 H51A 0.99 .
C51 H51B 0.99 .
C52 H52A 0.98 .
C52 H52B 0.98 .
C52 H52C 0.98 .
C53 H53A 0.98 .
C53 H53B 0.98 .
C53 H53C 0.98 .
C54 H54A 0.98 .
C54 H54B 0.98 .
C54 H54C 0.98 .
C61 H61A 0.99 .
C61 H61B 0.99 .
C62 H62A 0.98 .
C62 H62B 0.98 .
C62 H62C 0.98 .
C63 H63A 0.98 .
C63 H63B 0.98 .
C63 H63C 0.98 .
C64 H64A 0.98 .
C64 H64B 0.98 .
C64 H64C 0.98 .
C71 C73 1.343(8) 3_556
C71 C72 1.346(7) .
C71 H71 0.95 .
C72 C73 1.375(7) .
C72 H72 0.95 .
C73 C71 1.343(8) 3_556
C73 H73 0.95 .

loop_
_geom_torsion_atom_site_label_1
_geom_torsion_atom_site_label_2
_geom_torsion_atom_site_label_3
_geom_torsion_atom_site_label_4
_geom_torsion
_geom_torsion_site_symmetry_1
_geom_torsion_site_symmetry_4
C51 In1 N1 C2 64.57(19) . .
C61 In1 N1 C2 -63.37(19) . .
O20 In1 N1 C2 -179.51(16) . .
N11 In1 N1 C2 -177.1(2) . .
C51 In1 N1 C10 -101.15(14) . .
C61 In1 N1 C10 130.90(14) . .
O20 In1 N1 C10 14.8(2) . .
N11 In1 N1 C10 17.18(13) . .
C10 N1 C2 C3 -1.4(3) . .
In1 N1 C2 C3 -166.47(18) . .
N1 C2 C3 C4 2.1(4) . .
C2 C3 C4 C5 -0.5(4) . .
C3 C4 C5 C10 -1.6(3) . .
C3 C4 C5 C6 178.3(2) . .
C4 C5 C6 C7 -178.2(2) . .
C10 C5 C6 C7 1.7(3) . .
C5 C6 C7 C8 -2.4(4) . .
C6 C7 C8 C9 -0.7(4) . .
C7 C8 C9 N11 -178.20(19) . .
C7 C8 C9 C10 4.4(3) . .
C2 N1 C10 C5 -0.9(3) . .
In1 N1 C10 C5 166.12(15) . .
C2 N1 C10 C9 179.55(19) . .
In1 N1 C10 C9 -13.4(2) . .
C4 C5 C10 N1 2.4(3) . .
C6 C5 C10 N1 -177.5(2) . .
C4 C5 C10 C9 -178.08(19) . .
C6 C5 C10 C9 2.0(3) . .
C8 C9 C10 N1 174.53(19) . .
N11 C9 C10 N1 -3.1(3) . .
C8 C9 C10 C5 -5.0(3) . .
N11 C9 C10 C5 177.38(17) . .
C8 C9 N11 C12 36.8(3) . .
C10 C9 N11 C12 -145.67(18) . .
C8 C9 N11 In1 -157.20(16) . .
C10 C9 N11 In1 20.3(2) . .
C51 In1 N11 C12 -131.27(15) . .
C61 In1 N11 C12 59.26(16) . .
O20 In1 N11 C12 -35.33(15) . .
N1 In1 N11 C12 145.92(16) . .
C51 In1 N11 C9 63.49(15) . .
C61 In1 N11 C9 -105.98(14) . .
O20 In1 N11 C9 159.43(14) . .
N1 In1 N11 C9 -19.31(13) . .
C9 N11 C12 C13 -173.06(18) . .
In1 N11 C12 C13 21.6(3) . .
N11 C12 C13 C14 -176.48(18) . .
N11 C12 C13 C19 10.2(3) . .
C12 C13 C14 C15 -171.93(17) . .
C19 C13 C14 C15 1.7(3) . .
C13 C14 C15 C17 2.4(3) . .
C13 C14 C15 C16 -178.95(17) . .
C14 C15 C17 C18 -2.9(3) . .
C16 C15 C17 C18 178.35(17) . .
C15 C17 C18 C19 -0.7(3) . .
C15 C17 C18 Si1 179.76(14) . .
C31 Si1 C18 C17 104.42(16) . .
C21 Si1 C18 C17 -130.54(15) . .
C41 Si1 C18 C17 -11.25(17) . .
C31 Si1 C18 C19 -75.17(15) . .
C21 Si1 C18 C19 49.87(16) . .
C41 Si1 C18 C19 169.16(14) . .
C14 C13 C19 O20 176.49(17) . .
C12 C13 C19 O20 -10.3(3) . .
C14 C13 C19 C18 -5.2(3) . .
C12 C13 C19 C18 167.98(17) . .
C17 C18 C19 O20 -176.92(16) . .
Si1 C18 C19 O20 2.7(2) . .
C17 C18 C19 C13 4.7(2) . .
Si1 C18 C19 C13 -175.71(13) . .
C13 C19 O20 In1 -23.6(3) . .
C18 C19 O20 In1 158.11(12) . .
C51 In1 O20 C19 154.53(15) . .
C61 In1 O20 C19 -75.25(16) . .
N11 In1 O20 C19 37.91(15) . .
N1 In1 O20 C19 40.2(2) . .
C18 Si1 C21 C22 60.22(19) . .
C31 Si1 C21 C22 -176.39(16) . .
C41 Si1 C21 C22 -57.96(19) . .
C18 Si1 C21 C26 -117.24(16) . .
C31 Si1 C21 C26 6.15(19) . .
C41 Si1 C21 C26 124.57(16) . .
C26 C21 C22 C23 -2.5(3) . .
Si1 C21 C22 C23 179.89(19) . .
C21 C22 C23 C24 0.9(4) . .
C22 C23 C24 C25 1.3(4) . .
C23 C24 C25 C26 -1.7(3) . .
C24 C25 C26 C21 0.0(3) . .
C22 C21 C26 C25 2.1(3) . .
Si1 C21 C26 C25 179.61(16) . .
C18 Si1 C31 C36 -12.96(19) . .
C21 Si1 C31 C36 -135.94(16) . .
C41 Si1 C31 C36 103.70(17) . .
C18 Si1 C31 C32 172.28(16) . .
C21 Si1 C31 C32 49.30(19) . .
C41 Si1 C31 C32 -71.06(18) . .
C36 C31 C32 C33 1.2(3) . .
Si1 C31 C32 C33 176.08(17) . .
C31 C32 C33 C34 -1.1(3) . .
C32 C33 C34 C35 0.2(4) . .
C33 C34 C35 C36 0.6(3) . .
C34 C35 C36 C31 -0.6(3) . .
C32 C31 C36 C35 -0.3(3) . .
Si1 C31 C36 C35 -175.36(16) . .
C18 Si1 C41 C42 -69.9(2) . .
C31 Si1 C41 C42 171.84(18) . .
C21 Si1 C41 C42 49.3(2) . .
C18 Si1 C41 C46 108.58(19) . .
C31 Si1 C41 C46 -9.7(2) . .
C21 Si1 C41 C46 -132.22(19) . .
C46 C41 C42 C43 0.6(4) . .
Si1 C41 C42 C43 179.1(2) . .
C41 C42 C43 C44 -0.4(4) . .
C42 C43 C44 C45 -0.1(4) . .
C43 C44 C45 C46 0.3(5) . .
C44 C45 C46 C41 0.0(5) . .
C42 C41 C46 C45 -0.4(4) . .
Si1 C41 C46 C45 -179.0(2) . .
C52 Si2 C51 In1 49.65(16) . .
C53 Si2 C51 In1 -72.10(16) . .
C54 Si2 C51 In1 170.74(12) . .
C61 In1 C51 Si2 168.80(10) . .
O20 In1 C51 Si2 -82.85(12) . .
N11 In1 C51 Si2 0.89(15) . .
N1 In1 C51 Si2 69.18(12) . .
C62 Si3 C61 In1 48.41(13) . .
C64 Si3 C61 In1 170.44(11) . .
C63 Si3 C61 In1 -70.54(13) . .
C51 In1 C61 Si3 8.40(15) . .
O20 In1 C61 Si3 -100.72(10) . .
N11 In1 C61 Si3 176.67(8) . .
N1 In1 C61 Si3 107.06(10) . .
C73 C71 C72 C73 0.1(7) 3_556 .
C71 C72 C73 C71 -0.1(7) . 3_556
